data_4316232
loop_
_publ_author_name
'Yu-Rong Qin'
'Qin-Yu Zhu'
'Li-Bin Huo'
'Zheng Shi'
'Guo-Qing Bian'
'Jie Dai'

_publ_section_title
;
 Tetrathiafulvalene-Tetracarboxylate: An Intriguing Building Block with
 Versatility in Coordination Structures and Redox Properties
;
_journal_name_full 'Inorganic Chemistry'
_journal_page_first 7372
_journal_page_last 7381
_journal_paper_doi 10.1021/ic100546r
_journal_volume 49
_journal_year 2010
_chemical_formula_moiety 'C18 H15 Cu N3 O5 S2, C3 H7 N O'
_chemical_formula_sum 'C21 H22 Cu N4 O6 S2'
_chemical_formula_weight 554.09
_chemical_name_systematic
; 
 ? 
;
_space_group_IT_number 2
_symmetry_cell_setting triclinic
_symmetry_space_group_name_Hall '-P 1'
_symmetry_space_group_name_H-M 'P -1'
_atom_sites_solution_hydrogens geom
_atom_sites_solution_primary direct
_atom_sites_solution_secondary difmap
_audit_creation_method SHELXL-97
_cell_angle_alpha 71.072(10)
_cell_angle_beta 68.047(10)
_cell_angle_gamma 69.032(10)
_cell_formula_units_Z 2
_cell_length_a 10.2150(3)
_cell_length_b 10.4799(4)
_cell_length_c 12.6602(4)
_cell_measurement_reflns_used 4961
_cell_measurement_temperature 223(2)
_cell_measurement_theta_max 27.5
_cell_measurement_theta_min 3.0
_cell_volume 1145.01(12)
_computing_structure_refinement 'SHELXL-97 (Sheldrick, 1997)'
_computing_structure_solution 'SHELXS-97 (Sheldrick, 1990)'
_diffrn_ambient_temperature 223(2)
_diffrn_detector_area_resol_mean 14.63
_diffrn_measured_fraction_theta_full 0.982
_diffrn_measured_fraction_theta_max 0.982
_diffrn_measurement_device_type 'Rigaku Mercury'
_diffrn_measurement_method \w
_diffrn_radiation_monochromator graphite
_diffrn_radiation_source 'fine-focus sealed tube'
_diffrn_radiation_type MoK\a
_diffrn_radiation_wavelength 0.71075
_diffrn_reflns_av_R_equivalents 0.0396
_diffrn_reflns_av_sigmaI/netI 0.0651
_diffrn_reflns_limit_h_max 13
_diffrn_reflns_limit_h_min -13
_diffrn_reflns_limit_k_max 13
_diffrn_reflns_limit_k_min -13
_diffrn_reflns_limit_l_max 16
_diffrn_reflns_limit_l_min -13
_diffrn_reflns_number 11087
_diffrn_reflns_theta_full 27.47
_diffrn_reflns_theta_max 27.47
_diffrn_reflns_theta_min 3.06
_exptl_absorpt_coefficient_mu 1.183
_exptl_absorpt_correction_T_max 0.837
_exptl_absorpt_correction_T_min 0.789
_exptl_absorpt_correction_type multi-scan
_exptl_absorpt_process_details 'Jacobson, R. (1998) Private communication'
_exptl_crystal_colour yellow-Green
_exptl_crystal_density_diffrn 1.607
_exptl_crystal_density_method 'not measured'
_exptl_crystal_description Prism
_exptl_crystal_F_000 570
_exptl_crystal_size_max 0.20
_exptl_crystal_size_mid 0.18
_exptl_crystal_size_min 0.15
_refine_diff_density_max 0.815
_refine_diff_density_min -0.491
_refine_diff_density_rms 0.133
_refine_ls_extinction_method none
_refine_ls_goodness_of_fit_ref 1.024
_refine_ls_hydrogen_treatment constr
_refine_ls_matrix_type full
_refine_ls_number_parameters 308
_refine_ls_number_reflns 5156
_refine_ls_number_restraints 0
_refine_ls_restrained_S_all 1.024
_refine_ls_R_factor_all 0.0752
_refine_ls_R_factor_gt 0.0504
_refine_ls_shift/su_max 0.017
_refine_ls_shift/su_mean 0.001
_refine_ls_structure_factor_coef Fsqd
_refine_ls_weighting_details 'calc w=1/[\s^2^(Fo^2^)+(0.0661P)^2^+0.0000P] where P=(Fo^2^+2Fc^2^)/3'
_refine_ls_weighting_scheme calc
_refine_ls_wR_factor_gt 0.1133
_refine_ls_wR_factor_ref 0.1248
_reflns_number_gt 3852
_reflns_number_total 5156
_reflns_threshold_expression >2sigma(I)
_cod_data_source_file ic100546r_si_002_4.cif
_cod_data_source_block 4
_cod_database_code 4316232

loop_
_symmetry_equiv_pos_as_xyz
'x, y, z'
'-x, -y, -z'

loop_
_atom_site_label
_atom_site_type_symbol
_atom_site_fract_x
_atom_site_fract_y
_atom_site_fract_z
_atom_site_U_iso_or_equiv
_atom_site_adp_type
_atom_site_occupancy
_atom_site_symmetry_multiplicity
_atom_site_calc_flag
_atom_site_refinement_flags
_atom_site_disorder_assembly
_atom_site_disorder_group
Cu1 Cu 0.94048(4) 0.50165(4) 0.38150(3) 0.02198(13) Uani 1 1 d . . .
S1 S 0.80554(9) 0.96124(9) 0.14604(8) 0.0301(2) Uani 1 1 d . . .
S2 S 1.11506(9) 0.89750(9) 0.13438(7) 0.0286(2) Uani 1 1 d . . .
O1 O 0.7652(2) 0.6547(2) 0.41366(19) 0.0250(5) Uani 1 1 d . . .
O2 O 0.6201(3) 0.8694(2) 0.3756(2) 0.0434(7) Uani 1 1 d . . .
O3 O 1.0626(2) 0.5965(2) 0.39988(19) 0.0241(5) Uani 1 1 d . . .
O4 O 1.1671(3) 0.7661(2) 0.3601(2) 0.0383(6) Uani 1 1 d . . .
O5 O 0.9637(3) 0.5680(2) 0.1802(2) 0.0392(6) Uani 1 1 d . . .
O6 O 0.5923(4) 0.4726(4) 0.8576(3) 0.0703(10) Uani 1 1 d . . .
N1 N 1.1070(3) 0.3300(3) 0.3578(2) 0.0236(6) Uani 1 1 d . . .
N2 N 0.8291(3) 0.3717(3) 0.3913(2) 0.0229(6) Uani 1 1 d . . .
N3 N 1.0867(4) 0.6399(3) -0.0087(3) 0.0383(8) Uani 1 1 d . . .
N4 N 0.4999(4) 0.2955(4) 0.8815(4) 0.0539(9) Uani 1 1 d . . .
C1 C 0.8637(3) 0.8351(3) 0.2625(3) 0.0216(6) Uani 1 1 d . . .
C2 C 1.0035(3) 0.8072(3) 0.2573(3) 0.0220(7) Uani 1 1 d . . .
C3 C 0.9842(4) 0.9704(3) 0.0565(3) 0.0266(7) Uani 1 1 d . . .
C4 C 0.7395(4) 0.7828(3) 0.3588(3) 0.0252(7) Uani 1 1 d . . .
C5 C 1.0834(3) 0.7170(3) 0.3466(3) 0.0220(7) Uani 1 1 d . . .
C6 C 1.2470(4) 0.3179(4) 0.3425(3) 0.0317(8) Uani 1 1 d . . .
H6A H 1.2728 0.3956 0.3422 0.038 Uiso 1 1 calc R . .
C7 C 1.3561(4) 0.1941(4) 0.3268(4) 0.0403(9) Uani 1 1 d . . .
H7A H 1.4540 0.1883 0.3161 0.048 Uiso 1 1 calc R . .
C8 C 1.3190(4) 0.0817(4) 0.3273(4) 0.0426(10) Uani 1 1 d . . .
H8A H 1.3912 -0.0032 0.3178 0.051 Uiso 1 1 calc R . .
C9 C 1.1746(4) 0.0926(4) 0.3417(3) 0.0360(9) Uani 1 1 d . . .
H9A H 1.1480 0.0160 0.3408 0.043 Uiso 1 1 calc R . .
C10 C 1.0703(4) 0.2178(3) 0.3573(3) 0.0249(7) Uani 1 1 d . . .
C11 C 0.6839(4) 0.4017(3) 0.4147(3) 0.0286(7) Uani 1 1 d . . .
H11A H 0.6269 0.4927 0.4235 0.034 Uiso 1 1 calc R . .
C12 C 0.6142(4) 0.3041(4) 0.4265(3) 0.0366(9) Uani 1 1 d . . .
H12A H 0.5117 0.3278 0.4440 0.044 Uiso 1 1 calc R . .
C13 C 0.6992(4) 0.1700(4) 0.4117(3) 0.0360(9) Uani 1 1 d . . .
H13A H 0.6551 0.1016 0.4189 0.043 Uiso 1 1 calc R . .
C14 C 0.8498(4) 0.1393(3) 0.3863(3) 0.0329(8) Uani 1 1 d . . .
H14A H 0.9094 0.0499 0.3749 0.039 Uiso 1 1 calc R . .
C15 C 0.9118(4) 0.2410(3) 0.3779(3) 0.0249(7) Uani 1 1 d . . .
C16 C 1.0777(4) 0.5813(3) 0.1021(3) 0.0348(8) Uani 1 1 d . . .
H16A H 1.1652 0.5469 0.1232 0.042 Uiso 1 1 calc R . .
C17 C 0.9584(5) 0.6993(4) -0.0487(4) 0.0485(11) Uani 1 1 d . . .
H17A H 0.8720 0.6905 0.0172 0.073 Uiso 1 1 calc R . .
H17B H 0.9663 0.6498 -0.1046 0.073 Uiso 1 1 calc R . .
H17C H 0.9504 0.7975 -0.0857 0.073 Uiso 1 1 calc R . .
C18 C 1.2272(5) 0.6441(5) -0.0957(4) 0.0618(14) Uani 1 1 d . . .
H18A H 1.3045 0.6015 -0.0582 0.093 Uiso 1 1 calc R . .
H18B H 1.2271 0.7407 -0.1340 0.093 Uiso 1 1 calc R . .
H18C H 1.2437 0.5930 -0.1532 0.093 Uiso 1 1 calc R . .
C19 C 0.5629(6) 0.4023(6) 0.8181(6) 0.0752(16) Uani 1 1 d . . .
H19A H 0.5847 0.4214 0.7364 0.090 Uiso 1 1 calc R . .
C20 C 0.4660(7) 0.2638(7) 1.0063(6) 0.0876(18) Uani 1 1 d . . .
H20A H 0.4886 0.3311 1.0296 0.131 Uiso 1 1 calc R . .
H20B H 0.5238 0.1702 1.0325 0.131 Uiso 1 1 calc R . .
H20C H 0.3626 0.2685 1.0412 0.131 Uiso 1 1 calc R . .
C21 C 0.4770(9) 0.2170(11) 0.8225(9) 0.156(4) Uani 1 1 d . . .
H21A H 0.5060 0.2560 0.7392 0.235 Uiso 1 1 calc R . .
H21B H 0.3740 0.2197 0.8486 0.235 Uiso 1 1 calc R . .
H21C H 0.5351 0.1207 0.8388 0.235 Uiso 1 1 calc R . .

loop_
_atom_site_aniso_label
_atom_site_aniso_U_11
_atom_site_aniso_U_22
_atom_site_aniso_U_33
_atom_site_aniso_U_23
_atom_site_aniso_U_13
_atom_site_aniso_U_12
Cu1 0.0244(2) 0.01733(19) 0.0239(2) -0.00343(15) -0.00654(16) -0.00687(15)
S1 0.0276(4) 0.0292(4) 0.0270(4) 0.0071(4) -0.0107(3) -0.0094(3)
S2 0.0293(4) 0.0311(4) 0.0238(4) 0.0079(3) -0.0114(3) -0.0151(3)
O1 0.0262(12) 0.0177(10) 0.0247(12) -0.0004(9) -0.0038(9) -0.0063(9)
O2 0.0263(13) 0.0300(12) 0.0484(17) 0.0023(12) -0.0013(12) 0.0016(11)
O3 0.0318(12) 0.0196(10) 0.0234(12) 0.0010(9) -0.0108(10) -0.0121(9)
O4 0.0576(17) 0.0357(13) 0.0351(14) 0.0076(12) -0.0262(13) -0.0286(12)
O5 0.0543(17) 0.0359(13) 0.0242(13) -0.0083(11) -0.0073(12) -0.0116(12)
O6 0.078(3) 0.073(2) 0.071(2) -0.024(2) -0.013(2) -0.0339(19)
N1 0.0290(15) 0.0237(13) 0.0194(13) -0.0034(11) -0.0077(11) -0.0092(11)
N2 0.0266(14) 0.0214(12) 0.0214(13) -0.0039(11) -0.0047(11) -0.0106(11)
N3 0.057(2) 0.0310(15) 0.0257(16) -0.0052(13) -0.0092(15) -0.0143(15)
N4 0.051(2) 0.059(2) 0.058(2) -0.021(2) -0.0104(19) -0.0199(18)
C1 0.0281(16) 0.0168(13) 0.0191(15) -0.0001(12) -0.0076(13) -0.0078(12)
C2 0.0266(16) 0.0188(14) 0.0195(15) -0.0027(12) -0.0039(13) -0.0094(12)
C3 0.0319(18) 0.0229(16) 0.0251(17) 0.0044(13) -0.0129(14) -0.0113(14)
C4 0.0285(17) 0.0238(15) 0.0214(16) -0.0019(13) -0.0072(14) -0.0077(14)
C5 0.0270(16) 0.0203(14) 0.0189(15) -0.0031(13) -0.0066(13) -0.0079(13)
C6 0.0305(19) 0.0361(18) 0.0326(19) -0.0109(16) -0.0108(15) -0.0091(15)
C7 0.0302(19) 0.043(2) 0.048(2) -0.0157(19) -0.0155(17) -0.0016(16)
C8 0.044(2) 0.0325(18) 0.044(2) -0.0147(18) -0.0176(19) 0.0092(17)
C9 0.046(2) 0.0232(16) 0.039(2) -0.0093(16) -0.0177(18) -0.0026(15)
C10 0.0329(18) 0.0209(14) 0.0216(16) -0.0044(13) -0.0110(14) -0.0051(13)
C11 0.0283(18) 0.0297(16) 0.0279(18) -0.0071(15) -0.0061(14) -0.0094(14)
C12 0.034(2) 0.047(2) 0.034(2) -0.0074(17) -0.0068(16) -0.0221(17)
C13 0.048(2) 0.0356(18) 0.034(2) -0.0037(16) -0.0137(17) -0.0244(17)
C14 0.045(2) 0.0238(16) 0.0310(19) -0.0037(15) -0.0111(16) -0.0128(15)
C15 0.0358(19) 0.0224(15) 0.0178(15) -0.0017(13) -0.0074(14) -0.0123(13)
C16 0.047(2) 0.0269(17) 0.033(2) -0.0081(15) -0.0137(18) -0.0089(16)
C17 0.076(3) 0.038(2) 0.038(2) -0.0008(19) -0.029(2) -0.017(2)
C18 0.071(3) 0.051(2) 0.045(3) -0.007(2) 0.007(2) -0.024(2)
C19 0.057(3) 0.080(4) 0.081(4) -0.024(3) -0.018(3) -0.007(3)
C20 0.074(4) 0.091(4) 0.091(5) -0.020(4) -0.016(3) -0.023(3)
C21 0.121(6) 0.247(11) 0.169(9) -0.158(9) 0.006(6) -0.077(7)

loop_
_atom_type_symbol
_atom_type_description
_atom_type_scat_dispersion_real
_atom_type_scat_dispersion_imag
_atom_type_scat_source
C C 0.0033 0.0016 'International Tables Vol C Tables 4.2.6.8 and 6.1.1.4'
H H 0.0000 0.0000 'International Tables Vol C Tables 4.2.6.8 and 6.1.1.4'
N N 0.0061 0.0033 'International Tables Vol C Tables 4.2.6.8 and 6.1.1.4'
O O 0.0106 0.0060 'International Tables Vol C Tables 4.2.6.8 and 6.1.1.4'
Cu Cu 0.3201 1.2651 'International Tables Vol C Tables 4.2.6.8 and 6.1.1.4'
S S 0.1246 0.1234 'International Tables Vol C Tables 4.2.6.8 and 6.1.1.4'

loop_
_geom_angle_atom_site_label_1
_geom_angle_atom_site_label_2
_geom_angle_atom_site_label_3
_geom_angle
_geom_angle_site_symmetry_1
_geom_angle_site_symmetry_3
_geom_angle_publ_flag
O1 Cu1 O3 92.67(9) . . ?
O1 Cu1 N1 173.79(9) . . ?
O3 Cu1 N1 92.33(10) . . ?
O1 Cu1 N2 93.66(10) . . ?
O3 Cu1 N2 167.53(10) . . ?
N1 Cu1 N2 80.75(10) . . ?
O1 Cu1 O5 91.86(9) . . ?
O3 Cu1 O5 104.37(9) . . ?
N1 Cu1 O5 90.48(10) . . ?
N2 Cu1 O5 86.16(10) . . ?
C1 S1 C3 94.99(15) . . ?
C2 S2 C3 94.86(15) . . ?
C4 O1 Cu1 129.3(2) . . ?
C5 O3 Cu1 129.3(2) . . ?
C16 O5 Cu1 124.8(3) . . ?
C6 N1 C10 118.8(3) . . ?
C6 N1 Cu1 125.9(2) . . ?
C10 N1 Cu1 115.3(2) . . ?
C11 N2 C15 118.9(3) . . ?
C11 N2 Cu1 125.9(2) . . ?
C15 N2 Cu1 115.1(2) . . ?
C16 N3 C17 121.5(3) . . ?
C16 N3 C18 121.2(4) . . ?
C17 N3 C18 117.3(4) . . ?
C19 N4 C21 118.9(6) . . ?
C19 N4 C20 118.6(5) . . ?
C21 N4 C20 122.5(6) . . ?
C2 C1 C4 130.0(3) . . ?
C2 C1 S1 116.9(2) . . ?
C4 C1 S1 112.9(2) . . ?
C1 C2 C5 130.1(3) . . ?
C1 C2 S2 117.5(2) . . ?
C5 C2 S2 112.1(2) . . ?
C3 C3 S2 123.4(4) 2_775 . ?
C3 C3 S1 123.7(4) 2_775 . ?
S2 C3 S1 112.88(18) . . ?
O2 C4 O1 125.3(3) . . ?
O2 C4 C1 115.6(3) . . ?
O1 C4 C1 119.1(3) . . ?
O4 C5 O3 124.9(3) . . ?
O4 C5 C2 116.1(3) . . ?
O3 C5 C2 118.9(3) . . ?
N1 C6 C7 122.1(3) . . ?
N1 C6 H6A 118.9 . . ?
C7 C6 H6A 118.9 . . ?
C8 C7 C6 119.0(4) . . ?
C8 C7 H7A 120.5 . . ?
C6 C7 H7A 120.5 . . ?
C7 C8 C9 119.8(3) . . ?
C7 C8 H8A 120.1 . . ?
C9 C8 H8A 120.1 . . ?
C10 C9 C8 118.9(3) . . ?
C10 C9 H9A 120.5 . . ?
C8 C9 H9A 120.5 . . ?
N1 C10 C9 121.4(3) . . ?
N1 C10 C15 114.5(3) . . ?
C9 C10 C15 124.1(3) . . ?
N2 C11 C12 122.6(3) . . ?
N2 C11 H11A 118.7 . . ?
C12 C11 H11A 118.7 . . ?
C11 C12 C13 118.6(3) . . ?
C11 C12 H12A 120.7 . . ?
C13 C12 H12A 120.7 . . ?
C14 C13 C12 118.8(3) . . ?
C14 C13 H13A 120.6 . . ?
C12 C13 H13A 120.6 . . ?
C15 C14 C13 119.5(3) . . ?
C15 C14 H14A 120.3 . . ?
C13 C14 H14A 120.3 . . ?
N2 C15 C14 121.6(3) . . ?
N2 C15 C10 114.2(3) . . ?
C14 C15 C10 124.2(3) . . ?
O5 C16 N3 125.1(4) . . ?
O5 C16 H16A 117.5 . . ?
N3 C16 H16A 117.5 . . ?
N3 C17 H17A 109.5 . . ?
N3 C17 H17B 109.5 . . ?
H17A C17 H17B 109.5 . . ?
N3 C17 H17C 109.5 . . ?
H17A C17 H17C 109.5 . . ?
H17B C17 H17C 109.5 . . ?
N3 C18 H18A 109.5 . . ?
N3 C18 H18B 109.5 . . ?
H18A C18 H18B 109.5 . . ?
N3 C18 H18C 109.5 . . ?
H18A C18 H18C 109.5 . . ?
H18B C18 H18C 109.5 . . ?
O6 C19 N4 125.1(6) . . ?
O6 C19 H19A 117.4 . . ?
N4 C19 H19A 117.4 . . ?
N4 C20 H20A 109.5 . . ?
N4 C20 H20B 109.5 . . ?
H20A C20 H20B 109.5 . . ?
N4 C20 H20C 109.5 . . ?
H20A C20 H20C 109.5 . . ?
H20B C20 H20C 109.5 . . ?
N4 C21 H21A 109.5 . . ?
N4 C21 H21B 109.5 . . ?
H21A C21 H21B 109.5 . . ?
N4 C21 H21C 109.5 . . ?
H21A C21 H21C 109.5 . . ?
H21B C21 H21C 109.5 . . ?

loop_
_geom_bond_atom_site_label_1
_geom_bond_atom_site_label_2
_geom_bond_distance
_geom_bond_site_symmetry_2
_geom_bond_publ_flag
Cu1 O1 1.941(2) . ?
Cu1 O3 1.962(2) . ?
Cu1 N1 1.999(3) . ?
Cu1 N2 2.015(3) . ?
Cu1 O5 2.356(3) . ?
S1 C1 1.761(3) . ?
S1 C3 1.770(3) . ?
S2 C2 1.763(3) . ?
S2 C3 1.763(3) . ?
O1 C4 1.277(4) . ?
O2 C4 1.223(4) . ?
O3 C5 1.276(3) . ?
O4 C5 1.227(4) . ?
O5 C16 1.233(4) . ?
O6 C19 1.181(7) . ?
N1 C6 1.334(4) . ?
N1 C10 1.358(4) . ?
N2 C11 1.335(4) . ?
N2 C15 1.354(4) . ?
N3 C16 1.319(5) . ?
N3 C17 1.438(5) . ?
N3 C18 1.452(5) . ?
N4 C19 1.363(7) . ?
N4 C21 1.399(8) . ?
N4 C20 1.435(8) . ?
C1 C2 1.332(4) . ?
C1 C4 1.518(4) . ?
C2 C5 1.510(4) . ?
C3 C3 1.326(6) 2_775 ?
C6 C7 1.389(5) . ?
C6 H6A 0.9400 . ?
C7 C8 1.358(6) . ?
C7 H7A 0.9400 . ?
C8 C9 1.383(5) . ?
C8 H8A 0.9400 . ?
C9 C10 1.381(4) . ?
C9 H9A 0.9400 . ?
C10 C15 1.481(5) . ?
C11 C12 1.386(5) . ?
C11 H11A 0.9400 . ?
C12 C13 1.392(5) . ?
C12 H12A 0.9400 . ?
C13 C14 1.384(5) . ?
C13 H13A 0.9400 . ?
C14 C15 1.381(5) . ?
C14 H14A 0.9400 . ?
C16 H16A 0.9400 . ?
C17 H17A 0.9700 . ?
C17 H17B 0.9700 . ?
C17 H17C 0.9700 . ?
C18 H18A 0.9700 . ?
C18 H18B 0.9700 . ?
C18 H18C 0.9700 . ?
C19 H19A 0.9400 . ?
C20 H20A 0.9700 . ?
C20 H20B 0.9700 . ?
C20 H20C 0.9700 . ?
C21 H21A 0.9700 . ?
C21 H21B 0.9700 . ?
C21 H21C 0.9700 . ?

loop_
_geom_torsion_atom_site_label_1
_geom_torsion_atom_site_label_2
_geom_torsion_atom_site_label_3
_geom_torsion_atom_site_label_4
_geom_torsion
_geom_torsion_site_symmetry_1
_geom_torsion_site_symmetry_2
_geom_torsion_site_symmetry_3
_geom_torsion_site_symmetry_4
_geom_torsion_publ_flag
O3 Cu1 O1 C4 60.5(3) . . . . ?
N1 Cu1 O1 C4 -156.0(9) . . . . ?
N2 Cu1 O1 C4 -130.2(3) . . . . ?
O5 Cu1 O1 C4 -44.0(3) . . . . ?
O1 Cu1 O3 C5 -56.5(3) . . . . ?
N1 Cu1 O3 C5 127.2(3) . . . . ?
N2 Cu1 O3 C5 -177.0(4) . . . . ?
O5 Cu1 O3 C5 36.1(3) . . . . ?
O1 Cu1 O5 C16 131.4(3) . . . . ?
O3 Cu1 O5 C16 38.2(3) . . . . ?
N1 Cu1 O5 C16 -54.4(3) . . . . ?
N2 Cu1 O5 C16 -135.0(3) . . . . ?
O1 Cu1 N1 C6 -153.1(9) . . . . ?
O3 Cu1 N1 C6 -9.6(3) . . . . ?
N2 Cu1 N1 C6 -179.2(3) . . . . ?
O5 Cu1 N1 C6 94.8(3) . . . . ?
O1 Cu1 N1 C10 27.1(11) . . . . ?
O3 Cu1 N1 C10 170.6(2) . . . . ?
N2 Cu1 N1 C10 1.0(2) . . . . ?
O5 Cu1 N1 C10 -85.0(2) . . . . ?
O1 Cu1 N2 C11 -0.8(3) . . . . ?
O3 Cu1 N2 C11 119.5(4) . . . . ?
N1 Cu1 N2 C11 176.4(3) . . . . ?
O5 Cu1 N2 C11 -92.4(3) . . . . ?
O1 Cu1 N2 C15 -177.5(2) . . . . ?
O3 Cu1 N2 C15 -57.1(5) . . . . ?
N1 Cu1 N2 C15 -0.2(2) . . . . ?
O5 Cu1 N2 C15 90.9(2) . . . . ?
C3 S1 C1 C2 10.5(3) . . . . ?
C3 S1 C1 C4 -173.8(2) . . . . ?
C4 C1 C2 C5 -1.5(6) . . . . ?
S1 C1 C2 C5 173.3(3) . . . . ?
C4 C1 C2 S2 -175.6(3) . . . . ?
S1 C1 C2 S2 -0.8(4) . . . . ?
C3 S2 C2 C1 -9.4(3) . . . . ?
C3 S2 C2 C5 175.5(2) . . . . ?
C2 S2 C3 C3 -165.9(4) . . . 2_775 ?
C2 S2 C3 S1 16.0(2) . . . . ?
C1 S1 C3 C3 165.5(4) . . . 2_775 ?
C1 S1 C3 S2 -16.3(2) . . . . ?
Cu1 O1 C4 O2 170.4(3) . . . . ?
Cu1 O1 C4 C1 -8.3(5) . . . . ?
C2 C1 C4 O2 140.9(4) . . . . ?
S1 C1 C4 O2 -34.0(4) . . . . ?
C2 C1 C4 O1 -40.3(5) . . . . ?
S1 C1 C4 O1 144.8(3) . . . . ?
Cu1 O3 C5 O4 -176.7(2) . . . . ?
Cu1 O3 C5 C2 1.7(4) . . . . ?
C1 C2 C5 O4 -136.5(4) . . . . ?
S2 C2 C5 O4 37.9(4) . . . . ?
C1 C2 C5 O3 45.1(5) . . . . ?
S2 C2 C5 O3 -140.6(2) . . . . ?
C10 N1 C6 C7 -0.4(5) . . . . ?
Cu1 N1 C6 C7 179.8(3) . . . . ?
N1 C6 C7 C8 -0.1(6) . . . . ?
C6 C7 C8 C9 0.8(6) . . . . ?
C7 C8 C9 C10 -1.1(6) . . . . ?
C6 N1 C10 C9 0.1(5) . . . . ?
Cu1 N1 C10 C9 179.9(3) . . . . ?
C6 N1 C10 C15 178.6(3) . . . . ?
Cu1 N1 C10 C15 -1.6(3) . . . . ?
C8 C9 C10 N1 0.6(5) . . . . ?
C8 C9 C10 C15 -177.7(3) . . . . ?
C15 N2 C11 C12 0.3(5) . . . . ?
Cu1 N2 C11 C12 -176.2(3) . . . . ?
N2 C11 C12 C13 -0.9(6) . . . . ?
C11 C12 C13 C14 0.2(6) . . . . ?
C12 C13 C14 C15 0.9(5) . . . . ?
C11 N2 C15 C14 0.9(5) . . . . ?
Cu1 N2 C15 C14 177.8(3) . . . . ?
C11 N2 C15 C10 -177.5(3) . . . . ?
Cu1 N2 C15 C10 -0.5(3) . . . . ?
C13 C14 C15 N2 -1.5(5) . . . . ?
C13 C14 C15 C10 176.7(3) . . . . ?
N1 C10 C15 N2 1.4(4) . . . . ?
C9 C10 C15 N2 179.8(3) . . . . ?
N1 C10 C15 C14 -176.9(3) . . . . ?
C9 C10 C15 C14 1.5(5) . . . . ?
Cu1 O5 C16 N3 -168.2(3) . . . . ?
C17 N3 C16 O5 1.9(6) . . . . ?
C18 N3 C16 O5 -176.7(4) . . . . ?
C21 N4 C19 O6 -177.3(6) . . . . ?
C20 N4 C19 O6 -0.2(8) . . . . ?
